data_1508040
loop_
_publ_author_name
'Lee, Yunho'
'Mankad, Neal P.'
'Peters, Jonas C.'

_publ_section_title
;
 Triggering N(2) uptake via redox-induced expulsion of coordinated NH(3)
 and N(2) silylation at trigonal bipyramidal iron.
;
_journal_issue 7
_journal_name_full 'Nature chemistry'
_journal_page_first 558
_journal_page_last 565
_journal_paper_doi 10.1038/nchem.660
_journal_volume 2
_journal_year 2010
_chemical_formula_sum 'C78 H51 B F15 Fe N2 P3 Si'
_chemical_formula_weight 1488.87
_chemical_name_common 9a
_chemical_name_systematic
; 
 ? 
;
_space_group_IT_number 14
_symmetry_cell_setting monoclinic
_symmetry_space_group_name_Hall '-P 2yn'
_symmetry_space_group_name_H-M 'P 1 21/n 1'
_atom_sites_solution_hydrogens geom
_atom_sites_solution_primary direct
_atom_sites_solution_secondary difmap
_audit_creation_method SHELXL-97
_cell_angle_alpha 90.00
_cell_angle_beta 103.907(2)
_cell_angle_gamma 90.00
_cell_formula_units_Z 4
_cell_length_a 19.2563(6)
_cell_length_b 14.1012(4)
_cell_length_c 24.8052(8)
_cell_measurement_reflns_used 9912
_cell_measurement_temperature 100(2)
_cell_measurement_theta_max 67.76
_cell_measurement_theta_min 2.62
_cell_volume 6538.1(4)
_computing_cell_refinement 'Bruker SMART'
_computing_data_collection 'Bruker SMART'
_computing_data_reduction 'Bruker SAINT'
_computing_molecular_graphics 'Bruker SHELXTL'
_computing_publication_material 'Bruker SHELXTL'
_computing_structure_refinement 'SHELXL-97 (Sheldrick, 1997)'
_computing_structure_solution 'SHELXS-97 (Sheldrick, 1990)'
_diffrn_ambient_temperature 100(2)
_diffrn_measured_fraction_theta_full 0.972
_diffrn_measured_fraction_theta_max 0.972
_diffrn_measurement_device_type 'CCD area detector'
_diffrn_measurement_method 'phi and omega scans'
_diffrn_radiation_monochromator graphite
_diffrn_radiation_source 'fine-focus sealed tube'
_diffrn_radiation_type CuK\a
_diffrn_radiation_wavelength 1.54178
_diffrn_reflns_av_R_equivalents 0.1402
_diffrn_reflns_av_sigmaI/netI 0.0844
_diffrn_reflns_limit_h_max 23
_diffrn_reflns_limit_h_min -23
_diffrn_reflns_limit_k_max 16
_diffrn_reflns_limit_k_min -16
_diffrn_reflns_limit_l_max 29
_diffrn_reflns_limit_l_min -28
_diffrn_reflns_number 82860
_diffrn_reflns_theta_full 69.20
_diffrn_reflns_theta_max 69.20
_diffrn_reflns_theta_min 2.62
_exptl_absorpt_coefficient_mu 3.504
_exptl_absorpt_correction_T_max 0.869
_exptl_absorpt_correction_T_min 0.453
_exptl_absorpt_correction_type multi-scan
_exptl_crystal_colour red
_exptl_crystal_density_diffrn 1.449
_exptl_crystal_density_method 'not measured'
_exptl_crystal_description plate
_exptl_crystal_F_000 2896
_exptl_crystal_size_max 0.25
_exptl_crystal_size_mid 0.20
_exptl_crystal_size_min 0.04
_refine_diff_density_max 0.568
_refine_diff_density_min -0.466
_refine_diff_density_rms 0.080
_refine_ls_extinction_method none
_refine_ls_goodness_of_fit_ref 1.042
_refine_ls_hydrogen_treatment mixed
_refine_ls_matrix_type full
_refine_ls_number_parameters 922
_refine_ls_number_reflns 11881
_refine_ls_number_restraints 42
_refine_ls_restrained_S_all 1.046
_refine_ls_R_factor_all 0.0938
_refine_ls_R_factor_gt 0.0555
_refine_ls_shift/su_max 0.001
_refine_ls_shift/su_mean 0.000
_refine_ls_structure_factor_coef Fsqd
_refine_ls_weighting_details 'calc w=1/[\s^2^(Fo^2^)+(0.0622P)^2^+3.2153P] where P=(Fo^2^+2Fc^2^)/3'
_refine_ls_weighting_scheme calc
_refine_ls_wR_factor_gt 0.1219
_refine_ls_wR_factor_ref 0.1385
_reflns_number_gt 8211
_reflns_number_total 11881
_reflns_threshold_expression >2sigma(I)
_cod_data_source_file nchem.660-s14.cif
_cod_data_source_block d8_08015
_cod_depositor_comments
;
The following automatic conversions were performed:

'_symmetry_cell_setting' value 'Monoclinic' changed to 'monoclinic'
according to /home/saulius/struct/CIF-dictionaries/cif_core.dic
dictionary named 'cif_core.dic' version 2.4.1 from 2010-06-29.

Automatic conversion script
Id: cif_fix_values 1891 2012-01-12 08:04:46Z andrius 
;
_cod_original_cell_volume 6538.1(3)
_cod_original_sg_symbol_H-M P2(1)/n
_cod_database_code 1508040

loop_
_symmetry_equiv_pos_as_xyz
'x, y, z'
'-x+1/2, y+1/2, -z+1/2'
'-x, -y, -z'
'x-1/2, -y-1/2, z-1/2'

loop_
_atom_site_label
_atom_site_type_symbol
_atom_site_fract_x
_atom_site_fract_y
_atom_site_fract_z
_atom_site_U_iso_or_equiv
_atom_site_adp_type
_atom_site_occupancy
_atom_site_symmetry_multiplicity
_atom_site_calc_flag
_atom_site_refinement_flags
Fe1 Fe -0.03722(3) 0.30147(4) 0.24561(2) 0.01625(14) Uani 1 1 d .
P1 P -0.01646(4) 0.14301(6) 0.23046(4) 0.0181(2) Uani 1 1 d .
P2 P -0.13457(4) 0.34315(7) 0.28012(4) 0.0182(2) Uani 1 1 d .
P3 P -0.01044(5) 0.41206(7) 0.18373(4) 0.0230(2) Uani 1 1 d .
Si1 Si -0.12936(5) 0.27354(7) 0.16788(4) 0.0176(2) Uani 1 1 d .
N1 N 0.04020(16) 0.3218(3) 0.31810(14) 0.0225(7) Uani 1 1 d .
H1 H 0.032(2) 0.383(3) 0.3324(16) 0.036(12) Uiso 1 1 d .
H2 H 0.026(3) 0.283(4) 0.339(2) 0.071(19) Uiso 1 1 d .
N2 N 0.11528(15) 0.3031(2) 0.32213(15) 0.0238(7) Uani 1 1 d .
H3 H 0.123(2) 0.329(3) 0.2935(16) 0.026(12) Uiso 1 1 d .
B1 B 0.1641(2) 0.3321(3) 0.37863(19) 0.0250(10) Uani 1 1 d .
C1 C -0.14718(17) 0.1427(3) 0.15637(15) 0.0183(8) Uani 1 1 d .
C2 C -0.09271(17) 0.0822(3) 0.18489(15) 0.0197(8) Uani 1 1 d .
C3 C -0.09661(18) -0.0155(3) 0.17612(15) 0.0221(8) Uani 1 1 d .
H3A H -0.0590 -0.0555 0.1953 0.027 Uiso 1 1 calc R
C4 C -0.15534(19) -0.0537(3) 0.13950(15) 0.0251(9) Uani 1 1 d .
H4 H -0.1580 -0.1202 0.1334 0.030 Uiso 1 1 calc R
C5 C -0.2107(2) 0.0043(3) 0.11147(16) 0.0270(9) Uani 1 1 d .
H5 H -0.2515 -0.0227 0.0869 0.032 Uiso 1 1 calc R
C6 C -0.20635(18) 0.1020(3) 0.11945(16) 0.0239(8) Uani 1 1 d .
H6 H -0.2438 0.1416 0.0997 0.029 Uiso 1 1 calc R
C7 C -0.21661(17) 0.3294(3) 0.17376(15) 0.0187(8) Uani 1 1 d .
C8 C -0.21892(17) 0.3544(2) 0.22818(14) 0.0180(8) Uani 1 1 d .
C9 C -0.28262(17) 0.3840(3) 0.24045(15) 0.0204(8) Uani 1 1 d .
H9 H -0.2836 0.3995 0.2775 0.024 Uiso 1 1 calc R
C10 C -0.34474(17) 0.3906(3) 0.19809(16) 0.0226(8) Uani 1 1 d .
H10 H -0.3884 0.4098 0.2062 0.027 Uiso 1 1 calc R
C11 C -0.34245(18) 0.3689(3) 0.14368(15) 0.0219(8) Uani 1 1 d .
H11 H -0.3844 0.3754 0.1146 0.026 Uiso 1 1 calc R
C12 C -0.27960(18) 0.3380(3) 0.13158(15) 0.0206(8) Uani 1 1 d .
H12 H -0.2791 0.3224 0.0944 0.025 Uiso 1 1 calc R
C13 C -0.10872(18) 0.3205(3) 0.10237(15) 0.0206(8) Uani 1 1 d .
C14 C -0.0523(2) 0.3859(3) 0.11149(16) 0.0285(9) Uani 1 1 d .
C15 C -0.0318(3) 0.4267(4) 0.06647(18) 0.0545(15) Uani 1 1 d .
H15 H 0.0071 0.4700 0.0725 0.065 Uiso 1 1 calc R
C16 C -0.0687(3) 0.4036(4) 0.01272(19) 0.0573(15) Uani 1 1 d .
H16 H -0.0557 0.4328 -0.0179 0.069 Uiso 1 1 calc R
C17 C -0.1236(2) 0.3391(3) 0.00341(17) 0.0359(10) Uani 1 1 d .
H17 H -0.1478 0.3227 -0.0335 0.043 Uiso 1 1 calc R
C18 C -0.14339(19) 0.2984(3) 0.04767(15) 0.0265(9) Uani 1 1 d .
H18 H -0.1817 0.2541 0.0409 0.032 Uiso 1 1 calc R
C19 C 0.05507(18) 0.1239(3) 0.19487(16) 0.0206(8) Uani 1 1 d .
C20 C 0.03867(19) 0.1194(3) 0.13707(16) 0.0273(9) Uani 1 1 d .
H20 H -0.0097 0.1227 0.1165 0.033 Uiso 1 1 calc R
C21 C 0.0932(2) 0.1100(3) 0.10960(18) 0.0361(10) Uani 1 1 d .
H21 H 0.0822 0.1075 0.0702 0.043 Uiso 1 1 calc R
C22 C 0.1642(2) 0.1044(3) 0.13984(19) 0.0357(11) Uani 1 1 d .
H22 H 0.2013 0.0964 0.1210 0.043 Uiso 1 1 calc R
C23 C 0.1807(2) 0.1103(3) 0.19655(18) 0.0324(10) Uani 1 1 d .
H23 H 0.2291 0.1067 0.2169 0.039 Uiso 1 1 calc R
C24 C 0.12659(19) 0.1215(3) 0.22449(17) 0.0282(9) Uani 1 1 d .
H24 H 0.1383 0.1276 0.2638 0.034 Uiso 1 1 calc R
C25 C 0.00823(17) 0.0641(3) 0.29076(15) 0.0208(8) Uani 1 1 d .
C26 C 0.04731(18) -0.0191(3) 0.29024(16) 0.0248(9) Uani 1 1 d .
H26 H 0.0650 -0.0344 0.2587 0.030 Uiso 1 1 calc R
C27 C 0.06042(19) -0.0798(3) 0.33597(17) 0.0297(9) Uani 1 1 d .
H27 H 0.0873 -0.1362 0.3355 0.036 Uiso 1 1 calc R
C28 C 0.03454(18) -0.0586(3) 0.38221(17) 0.0295(9) Uani 1 1 d .
H28 H 0.0436 -0.1003 0.4132 0.035 Uiso 1 1 calc R
C29 C -0.00435(18) 0.0232(3) 0.38297(16) 0.0250(9) Uani 1 1 d .
H29 H -0.0224 0.0376 0.4144 0.030 Uiso 1 1 calc R
C30 C -0.01721(16) 0.0845(3) 0.33775(15) 0.0207(8) Uani 1 1 d .
H30 H -0.0436 0.1411 0.3388 0.025 Uiso 1 1 calc R
C31 C -0.16144(17) 0.2607(3) 0.32900(15) 0.0197(8) Uani 1 1 d .
C32 C -0.18895(18) 0.1726(3) 0.30831(15) 0.0222(8) Uani 1 1 d .
H32 H -0.1936 0.1583 0.2702 0.027 Uiso 1 1 calc R
C33 C -0.20944(18) 0.1064(3) 0.34227(16) 0.0242(9) Uani 1 1 d .
H33 H -0.2293 0.0477 0.3272 0.029 Uiso 1 1 calc R
C34 C -0.2013(2) 0.1246(3) 0.39793(17) 0.0352(10) Uani 1 1 d .
H34 H -0.2146 0.0784 0.4215 0.042 Uiso 1 1 calc R
C35 C -0.1738(3) 0.2105(4) 0.4190(2) 0.0635(17) Uani 1 1 d .
H35 H -0.1681 0.2239 0.4574 0.076 Uiso 1 1 calc R
C36 C -0.1543(3) 0.2781(3) 0.38460(17) 0.0482(13) Uani 1 1 d .
H36 H -0.1357 0.3373 0.3998 0.058 Uiso 1 1 calc R
C37 C -0.12240(18) 0.4572(3) 0.31701(15) 0.0208(8) Uani 1 1 d .
C38 C -0.16058(18) 0.5382(3) 0.29534(16) 0.0213(8) Uani 1 1 d .
H38 H -0.1950 0.5346 0.2608 0.026 Uiso 1 1 calc R
C39 C -0.14915(19) 0.6238(3) 0.32325(16) 0.0262(9) Uani 1 1 d .
H39 H -0.1757 0.6782 0.3079 0.031 Uiso 1 1 calc R
C40 C -0.0992(2) 0.6305(3) 0.37342(16) 0.0282(9) Uani 1 1 d .
H40 H -0.0918 0.6892 0.3928 0.034 Uiso 1 1 calc R
C41 C -0.06010(19) 0.5511(3) 0.39536(16) 0.0284(9) Uani 1 1 d .
H41 H -0.0258 0.5554 0.4299 0.034 Uiso 1 1 calc R
C42 C -0.07065(18) 0.4661(3) 0.36736(16) 0.0256(9) Uani 1 1 d .
H42 H -0.0425 0.4126 0.3823 0.031 Uiso 1 1 calc R
C43 C -0.04313(19) 0.5307(3) 0.19460(16) 0.0246(9) Uani 1 1 d .
C44 C -0.0956(2) 0.5772(3) 0.15515(18) 0.0335(10) Uani 1 1 d .
H44 H -0.1181 0.5458 0.1216 0.040 Uiso 1 1 calc R
C45 C -0.1154(2) 0.6696(3) 0.1644(2) 0.0395(11) Uani 1 1 d .
H45 H -0.1515 0.7007 0.1374 0.047 Uiso 1 1 calc R
C46 C -0.0829(2) 0.7160(3) 0.21254(19) 0.0354(10) Uani 1 1 d .
H46 H -0.0958 0.7795 0.2184 0.043 Uiso 1 1 calc R
C47 C -0.0310(2) 0.6701(3) 0.25275(18) 0.0322(10) Uani 1 1 d .
H47 H -0.0088 0.7019 0.2862 0.039 Uiso 1 1 calc R
C48 C -0.01206(19) 0.5780(3) 0.24366(16) 0.0273(9) Uani 1 1 d .
H48 H 0.0228 0.5463 0.2714 0.033 Uiso 1 1 calc R
C49 C 0.0815(2) 0.4369(3) 0.17980(16) 0.0276(9) Uani 1 1 d .
C50 C 0.1079(2) 0.5282(3) 0.17619(17) 0.0315(10) Uani 1 1 d .
H50 H 0.0783 0.5815 0.1781 0.038 Uiso 1 1 calc R
C51 C 0.1767(2) 0.5422(3) 0.16993(18) 0.0375(11) Uani 1 1 d .
H51 H 0.1939 0.6048 0.1676 0.045 Uiso 1 1 calc R
C52 C 0.2203(2) 0.4664(3) 0.16712(19) 0.0422(12) Uani 1 1 d .
H52 H 0.2674 0.4765 0.1629 0.051 Uiso 1 1 calc R
C53 C 0.1954(2) 0.3754(3) 0.1705(2) 0.0509(14) Uani 1 1 d .
H53 H 0.2253 0.3227 0.1682 0.061 Uiso 1 1 calc R
C54 C 0.1265(2) 0.3607(3) 0.1771(2) 0.0420(11) Uani 1 1 d .
H54 H 0.1099 0.2979 0.1799 0.050 Uiso 1 1 calc R
C55 C 0.14666(18) 0.2504(3) 0.42249(15) 0.0229(8) Uani 1 1 d .
C56 C 0.09182(18) 0.2534(3) 0.44943(16) 0.0240(9) Uani 1 1 d .
C57 C 0.07617(19) 0.1823(3) 0.48273(16) 0.0275(9) Uani 1 1 d .
C58 C 0.1155(2) 0.0994(3) 0.48839(16) 0.0282(9) Uani 1 1 d .
C59 C 0.1686(2) 0.0899(3) 0.46113(17) 0.0291(9) Uani 1 1 d .
C60 C 0.18245(18) 0.1641(3) 0.42862(16) 0.0255(9) Uani 1 1 d .
C61 C 0.15070(17) 0.4442(3) 0.39683(16) 0.0248(9) Uani 1 1 d .
C62 C 0.14723(18) 0.5153(3) 0.35774(16) 0.0267(9) Uani 1 1 d .
C63 C 0.1350(2) 0.6106(3) 0.36653(17) 0.0308(10) Uani 1 1 d .
C64 C 0.1244(2) 0.6376(3) 0.41681(19) 0.0376(11) Uani 1 1 d .
C65 C 0.1303(2) 0.5717(3) 0.45840(18) 0.0381(11) Uani 1 1 d .
C66 C 0.1453(2) 0.4783(3) 0.44825(17) 0.0309(10) Uani 1 1 d .
C67 C 0.24947(19) 0.3333(3) 0.37596(17) 0.0270(9) Uani 1 1 d .
C68 C 0.3020(2) 0.3650(3) 0.42123(18) 0.0326(10) Uani 1 1 d .
C69 C 0.3732(2) 0.3772(3) 0.4208(2) 0.0398(12) Uani 1 1 d .
C70 C 0.3952(2) 0.3578(3) 0.3739(2) 0.0424(12) Uani 1 1 d .
C71 C 0.3467(2) 0.3251(3) 0.3279(2) 0.0412(11) Uani 1 1 d .
C72 C 0.2758(2) 0.3127(3) 0.33006(19) 0.0334(10) Uani 1 1 d .
C73 C 0.8164(4) 0.8248(7) 0.0023(3) 0.110(3) Uani 1 1 d DU
H73 H 0.7873 0.8798 0.0004 0.132 Uiso 1 1 calc R
C74 C 0.8847(3) 0.8276(5) 0.0275(2) 0.0639(16) Uani 1 1 d DU
H74 H 0.9047 0.8847 0.0449 0.077 Uiso 1 1 calc R
C75 C 0.9266(4) 0.7513(5) 0.0293(3) 0.089(2) Uani 1 1 d DU
H75 H 0.9765 0.7554 0.0454 0.106 Uiso 1 1 calc R
C76 C 0.8965(4) 0.6667(5) 0.0075(3) 0.091(2) Uani 1 1 d DU
H76 H 0.9254 0.6112 0.0122 0.109 Uiso 1 1 calc R
C77 C 0.8281(3) 0.6605(5) -0.0200(3) 0.0720(18) Uani 1 1 d DU
H77 H 0.8088 0.6032 -0.0375 0.086 Uiso 1 1 calc R
C78 C 0.7870(3) 0.7391(7) -0.0220(4) 0.124(4) Uani 1 1 d DU
H78 H 0.7376 0.7363 -0.0400 0.149 Uiso 1 1 calc R
F1 F 0.04650(10) 0.32906(16) 0.44304(9) 0.0307(5) Uani 1 1 d .
F2 F 0.02133(11) 0.19044(18) 0.50769(9) 0.0373(6) Uani 1 1 d .
F3 F 0.09850(12) 0.02669(17) 0.51852(9) 0.0386(6) Uani 1 1 d .
F4 F 0.20527(12) 0.00826(16) 0.46494(10) 0.0408(6) Uani 1 1 d .
F5 F 0.23328(11) 0.14620(16) 0.40069(10) 0.0353(6) Uani 1 1 d .
F6 F 0.15744(11) 0.49437(16) 0.30687(9) 0.0313(5) Uani 1 1 d .
F7 F 0.13362(13) 0.67528(16) 0.32611(10) 0.0398(6) Uani 1 1 d .
F8 F 0.10924(15) 0.72896(18) 0.42617(11) 0.0536(7) Uani 1 1 d .
F9 F 0.12232(16) 0.59842(19) 0.50876(10) 0.0551(8) Uani 1 1 d .
F10 F 0.15530(12) 0.42076(16) 0.49327(9) 0.0362(6) Uani 1 1 d .
F11 F 0.28411(12) 0.38607(19) 0.46933(10) 0.0422(6) Uani 1 1 d .
F12 F 0.42038(12) 0.4097(2) 0.46698(12) 0.0581(8) Uani 1 1 d .
F13 F 0.46394(12) 0.3712(2) 0.37141(13) 0.0616(9) Uani 1 1 d .
F14 F 0.36752(13) 0.3042(2) 0.28118(12) 0.0576(8) Uani 1 1 d .
F15 F 0.23266(12) 0.2775(2) 0.28351(11) 0.0497(7) Uani 1 1 d .

loop_
_atom_site_aniso_label
_atom_site_aniso_U_11
_atom_site_aniso_U_22
_atom_site_aniso_U_33
_atom_site_aniso_U_23
_atom_site_aniso_U_13
_atom_site_aniso_U_12
Fe1 0.0155(2) 0.0124(3) 0.0208(3) -0.0002(2) 0.0043(2) 0.0005(2)
P1 0.0163(4) 0.0137(5) 0.0241(5) 0.0001(4) 0.0045(4) 0.0012(3)
P2 0.0181(4) 0.0157(5) 0.0202(5) -0.0005(4) 0.0035(4) 0.0024(4)
P3 0.0261(4) 0.0192(5) 0.0253(6) -0.0013(4) 0.0093(4) -0.0052(4)
Si1 0.0163(4) 0.0145(5) 0.0221(6) 0.0008(4) 0.0045(4) 0.0011(4)
N1 0.0207(14) 0.0178(18) 0.029(2) -0.0024(15) 0.0061(14) -0.0031(13)
N2 0.0181(14) 0.0240(19) 0.031(2) -0.0016(16) 0.0082(14) -0.0006(13)
B1 0.0204(19) 0.023(2) 0.030(3) 0.000(2) 0.0023(19) 0.0008(18)
C1 0.0179(15) 0.0152(19) 0.023(2) 0.0010(15) 0.0074(15) 0.0004(14)
C2 0.0183(15) 0.021(2) 0.020(2) -0.0012(16) 0.0061(15) -0.0026(15)
C3 0.0233(17) 0.0156(19) 0.028(2) -0.0004(16) 0.0072(16) 0.0015(15)
C4 0.0318(19) 0.014(2) 0.030(2) -0.0021(17) 0.0097(17) -0.0034(16)
C5 0.0297(19) 0.025(2) 0.027(2) -0.0009(17) 0.0072(17) -0.0045(17)
C6 0.0217(17) 0.021(2) 0.028(2) 0.0010(17) 0.0041(16) 0.0006(15)
C7 0.0207(16) 0.0140(19) 0.022(2) 0.0030(15) 0.0055(15) 0.0007(14)
C8 0.0222(16) 0.0111(18) 0.020(2) 0.0020(15) 0.0042(15) 0.0012(14)
C9 0.0209(16) 0.0166(19) 0.023(2) 0.0006(16) 0.0050(16) 0.0027(15)
C10 0.0180(16) 0.018(2) 0.032(2) 0.0036(17) 0.0072(16) 0.0037(15)
C11 0.0232(17) 0.0142(19) 0.025(2) 0.0039(16) -0.0006(16) 0.0028(15)
C12 0.0255(17) 0.0136(19) 0.023(2) 0.0028(15) 0.0058(16) -0.0031(15)
C13 0.0232(17) 0.019(2) 0.021(2) -0.0014(16) 0.0078(16) 0.0056(15)
C14 0.038(2) 0.020(2) 0.031(2) -0.0017(17) 0.0137(18) -0.0070(17)
C15 0.079(3) 0.057(4) 0.032(3) -0.007(2) 0.022(3) -0.044(3)
C16 0.087(4) 0.063(4) 0.027(3) -0.001(2) 0.024(3) -0.036(3)
C17 0.045(2) 0.039(3) 0.024(2) -0.002(2) 0.0073(19) -0.004(2)
C18 0.0278(18) 0.025(2) 0.027(2) -0.0036(18) 0.0075(17) -0.0021(17)
C19 0.0231(17) 0.0127(19) 0.028(2) 0.0015(16) 0.0102(16) 0.0007(15)
C20 0.0240(18) 0.026(2) 0.033(2) 0.0001(18) 0.0109(17) 0.0032(16)
C21 0.040(2) 0.039(3) 0.035(3) -0.002(2) 0.020(2) 0.000(2)
C22 0.030(2) 0.029(2) 0.055(3) -0.005(2) 0.023(2) 0.0020(18)
C23 0.0244(18) 0.030(2) 0.043(3) -0.006(2) 0.0102(19) 0.0008(17)
C24 0.0243(18) 0.024(2) 0.037(2) -0.0024(18) 0.0075(17) 0.0000(16)
C25 0.0178(15) 0.020(2) 0.024(2) -0.0015(16) 0.0033(15) -0.0029(15)
C26 0.0210(17) 0.023(2) 0.029(2) -0.0001(17) 0.0030(16) 0.0037(16)
C27 0.0248(18) 0.018(2) 0.042(3) 0.0055(18) 0.0005(18) 0.0031(16)
C28 0.0244(18) 0.027(2) 0.032(2) 0.0097(19) -0.0028(17) -0.0041(17)
C29 0.0223(17) 0.028(2) 0.024(2) 0.0011(18) 0.0041(16) -0.0045(16)
C30 0.0132(15) 0.021(2) 0.027(2) -0.0036(17) 0.0034(15) -0.0058(14)
C31 0.0220(16) 0.0137(19) 0.023(2) 0.0001(15) 0.0051(15) 0.0013(15)
C32 0.0247(17) 0.022(2) 0.019(2) -0.0024(16) 0.0047(16) 0.0010(16)
C33 0.0237(17) 0.0132(19) 0.035(2) -0.0006(17) 0.0053(17) -0.0026(15)
C34 0.054(3) 0.023(2) 0.028(3) 0.0053(19) 0.010(2) -0.004(2)
C35 0.130(5) 0.038(3) 0.023(3) -0.005(2) 0.020(3) -0.034(3)
C36 0.093(4) 0.031(3) 0.022(3) -0.006(2) 0.016(2) -0.025(3)
C37 0.0223(16) 0.0161(19) 0.027(2) -0.0019(16) 0.0116(16) -0.0020(15)
C38 0.0197(16) 0.018(2) 0.026(2) 0.0005(16) 0.0045(16) 0.0039(15)
C39 0.0268(18) 0.015(2) 0.038(3) -0.0006(17) 0.0107(18) 0.0026(16)
C40 0.036(2) 0.019(2) 0.032(2) -0.0079(18) 0.0125(19) -0.0019(17)
C41 0.0269(18) 0.032(2) 0.024(2) -0.0053(18) 0.0021(17) -0.0016(17)
C42 0.0248(18) 0.024(2) 0.028(2) 0.0001(17) 0.0053(17) 0.0055(16)
C43 0.0261(18) 0.019(2) 0.030(2) 0.0015(17) 0.0096(17) -0.0053(16)
C44 0.034(2) 0.027(2) 0.037(3) 0.0022(19) 0.0040(19) -0.0047(18)
C45 0.034(2) 0.030(3) 0.052(3) 0.012(2) 0.006(2) 0.0052(19)
C46 0.034(2) 0.019(2) 0.056(3) 0.002(2) 0.017(2) -0.0011(18)
C47 0.033(2) 0.028(2) 0.040(3) -0.0066(19) 0.0162(19) -0.0051(18)
C48 0.0270(18) 0.026(2) 0.031(2) 0.0003(18) 0.0105(17) -0.0008(17)
C49 0.0318(19) 0.025(2) 0.029(2) -0.0024(18) 0.0130(18) -0.0032(17)
C50 0.035(2) 0.026(2) 0.039(3) -0.0028(19) 0.0201(19) -0.0047(18)
C51 0.043(2) 0.027(2) 0.049(3) -0.005(2) 0.024(2) -0.015(2)
C52 0.036(2) 0.039(3) 0.060(3) 0.000(2) 0.028(2) -0.009(2)
C53 0.043(2) 0.031(3) 0.092(4) 0.002(3) 0.043(3) 0.003(2)
C54 0.046(2) 0.023(2) 0.064(3) 0.003(2) 0.029(2) -0.004(2)
C55 0.0225(17) 0.021(2) 0.023(2) -0.0025(16) 0.0002(16) -0.0031(16)
C56 0.0193(16) 0.021(2) 0.027(2) -0.0022(17) -0.0029(16) 0.0014(15)
C57 0.0272(18) 0.034(2) 0.020(2) -0.0025(18) 0.0032(16) -0.0007(17)
C58 0.034(2) 0.023(2) 0.024(2) 0.0018(17) 0.0006(18) -0.0097(18)
C59 0.0310(19) 0.018(2) 0.035(2) -0.0012(18) 0.0008(18) 0.0022(17)
C60 0.0220(17) 0.026(2) 0.027(2) -0.0027(18) 0.0026(16) -0.0013(16)
C61 0.0181(16) 0.025(2) 0.027(2) -0.0010(18) -0.0019(16) -0.0004(15)
C62 0.0216(17) 0.029(2) 0.028(2) -0.0025(18) 0.0025(17) -0.0032(16)
C63 0.032(2) 0.020(2) 0.034(3) 0.0046(19) -0.0042(19) -0.0008(17)
C64 0.046(2) 0.018(2) 0.042(3) -0.005(2) -0.001(2) 0.0032(19)
C65 0.049(2) 0.032(3) 0.029(3) -0.010(2) -0.001(2) 0.003(2)
C66 0.035(2) 0.026(2) 0.027(2) 0.0047(19) -0.0036(18) 0.0022(18)
C67 0.0226(17) 0.014(2) 0.041(3) 0.0043(18) 0.0020(18) 0.0003(15)
C68 0.0248(18) 0.027(2) 0.042(3) 0.007(2) 0.0013(19) -0.0006(17)
C69 0.0232(19) 0.033(3) 0.055(3) 0.009(2) -0.007(2) -0.0075(18)
C70 0.0177(18) 0.034(3) 0.075(4) 0.014(2) 0.010(2) -0.0022(18)
C71 0.031(2) 0.033(3) 0.064(3) 0.004(2) 0.021(2) 0.0056(19)
C72 0.0244(18) 0.027(2) 0.047(3) -0.004(2) 0.0047(19) -0.0051(17)
C73 0.090(5) 0.132(8) 0.112(6) -0.027(6) 0.030(5) 0.058(5)
C74 0.081(4) 0.074(4) 0.046(3) -0.011(3) 0.035(3) -0.011(4)
C75 0.071(4) 0.065(5) 0.109(6) -0.012(4) -0.019(4) 0.001(4)
C76 0.091(5) 0.053(4) 0.105(6) 0.008(4) -0.024(4) 0.006(4)
C77 0.064(3) 0.069(4) 0.089(5) -0.017(4) 0.031(3) -0.026(3)
C78 0.045(3) 0.159(9) 0.169(8) -0.077(7) 0.026(4) 0.010(5)
F1 0.0262(10) 0.0302(13) 0.0346(13) 0.0021(10) 0.0055(10) 0.0075(10)
F2 0.0355(12) 0.0409(15) 0.0389(14) 0.0054(12) 0.0155(11) 0.0017(11)
F3 0.0457(13) 0.0319(14) 0.0373(14) 0.0083(11) 0.0085(11) -0.0019(11)
F4 0.0475(13) 0.0203(13) 0.0553(16) 0.0060(12) 0.0141(12) 0.0090(11)
F5 0.0338(11) 0.0266(13) 0.0498(15) 0.0008(11) 0.0187(11) 0.0033(10)
F6 0.0351(11) 0.0265(13) 0.0338(14) 0.0032(10) 0.0112(10) -0.0025(10)
F7 0.0491(14) 0.0204(13) 0.0456(15) 0.0077(11) 0.0029(12) -0.0025(11)
F8 0.0799(19) 0.0226(14) 0.0517(17) -0.0069(12) 0.0032(15) 0.0087(14)
F9 0.092(2) 0.0374(16) 0.0348(15) -0.0121(13) 0.0123(15) 0.0026(15)
F10 0.0511(14) 0.0268(13) 0.0256(13) 0.0002(10) -0.0006(11) -0.0014(11)
F11 0.0327(12) 0.0512(17) 0.0358(15) 0.0063(12) -0.0053(11) -0.0052(12)
F12 0.0287(12) 0.067(2) 0.0679(19) 0.0091(16) -0.0094(13) -0.0122(13)
F13 0.0220(11) 0.066(2) 0.096(2) 0.0167(17) 0.0133(13) -0.0075(12)
F14 0.0384(13) 0.065(2) 0.079(2) -0.0070(16) 0.0315(14) -0.0015(13)
F15 0.0296(12) 0.067(2) 0.0555(17) -0.0224(15) 0.0163(12) -0.0056(12)

loop_
_atom_type_symbol
_atom_type_description
_atom_type_scat_dispersion_real
_atom_type_scat_dispersion_imag
_atom_type_scat_source
C C 0.0181 0.0091 'International Tables Vol C Tables 4.2.6.8 and 6.1.1.4'
H H 0.0000 0.0000 'International Tables Vol C Tables 4.2.6.8 and 6.1.1.4'
B B 0.0090 0.0039 'International Tables Vol C Tables 4.2.6.8 and 6.1.1.4'
N N 0.0311 0.0180 'International Tables Vol C Tables 4.2.6.8 and 6.1.1.4'
F F 0.0727 0.0534 'International Tables Vol C Tables 4.2.6.8 and 6.1.1.4'
Si Si 0.2541 0.3302 'International Tables Vol C Tables 4.2.6.8 and 6.1.1.4'
P P 0.2955 0.4335 'International Tables Vol C Tables 4.2.6.8 and 6.1.1.4'
Fe Fe -1.1336 3.1974 'International Tables Vol C Tables 4.2.6.8 and 6.1.1.4'
O O 0.0492 0.0322 'International Tables Vol C Tables 4.2.6.8 and 6.1.1.4'

loop_
_geom_angle_atom_site_label_1
_geom_angle_atom_site_label_2
_geom_angle_atom_site_label_3
_geom_angle
N1 Fe1 P2 97.02(10)
N1 Fe1 P1 99.14(10)
P2 Fe1 P1 119.43(4)
N1 Fe1 Si1 175.87(10)
P2 Fe1 Si1 79.91(4)
P1 Fe1 Si1 80.13(4)
N1 Fe1 P3 104.68(11)
P2 Fe1 P3 113.60(4)
P1 Fe1 P3 117.67(4)
Si1 Fe1 P3 79.18(4)
C19 P1 C25 103.13(16)
C19 P1 C2 102.59(16)
C25 P1 C2 103.36(16)
C19 P1 Fe1 113.60(12)
C25 P1 Fe1 118.31(12)
C2 P1 Fe1 114.00(12)
C8 P2 C37 105.16(16)
C8 P2 C31 100.18(16)
C37 P2 C31 104.28(16)
C8 P2 Fe1 115.10(12)
C37 P2 Fe1 112.87(11)
C31 P2 Fe1 117.64(11)
C14 P3 C49 101.05(18)
C14 P3 C43 104.13(18)
C49 P3 C43 101.80(17)
C14 P3 Fe1 113.43(13)
C49 P3 Fe1 122.20(14)
C43 P3 Fe1 112.10(12)
C13 Si1 C1 106.36(16)
C13 Si1 C7 107.19(15)
C1 Si1 C7 106.64(15)
C13 Si1 Fe1 112.32(11)
C1 Si1 Fe1 111.54(11)
C7 Si1 Fe1 112.41(12)
N2 N1 Fe1 122.4(2)
N2 N1 H1 112(2)
Fe1 N1 H1 108(2)
N2 N1 H2 107(4)
Fe1 N1 H2 100(4)
H1 N1 H2 105(4)
N1 N2 B1 113.2(3)
N1 N2 H3 103(3)
B1 N2 H3 118(3)
N2 B1 C67 111.1(3)
N2 B1 C55 103.5(3)
C67 B1 C55 112.8(3)
N2 B1 C61 113.2(3)
C67 B1 C61 102.7(3)
C55 B1 C61 113.9(3)
C6 C1 C2 118.2(3)
C6 C1 Si1 126.1(3)
C2 C1 Si1 115.5(2)
C3 C2 C1 121.1(3)
C3 C2 P1 124.3(3)
C1 C2 P1 114.6(3)
C4 C3 C2 119.6(3)
C4 C3 H3A 120.2
C2 C3 H3A 120.2
C3 C4 C5 120.6(4)
C3 C4 H4 119.7
C5 C4 H4 119.7
C4 C5 C6 119.9(3)
C4 C5 H5 120.0
C6 C5 H5 120.0
C5 C6 C1 120.6(3)
C5 C6 H6 119.7
C1 C6 H6 119.7
C12 C7 C8 118.2(3)
C12 C7 Si1 127.0(3)
C8 C7 Si1 114.3(2)
C9 C8 C7 121.1(3)
C9 C8 P2 123.5(3)
C7 C8 P2 115.4(2)
C10 C9 C8 119.7(3)
C10 C9 H9 120.1
C8 C9 H9 120.1
C9 C10 C11 119.6(3)
C9 C10 H10 120.2
C11 C10 H10 120.2
C12 C11 C10 120.7(3)
C12 C11 H11 119.6
C10 C11 H11 119.6
C11 C12 C7 120.6(3)
C11 C12 H12 119.7
C7 C12 H12 119.7
C18 C13 C14 118.3(3)
C18 C13 Si1 127.6(3)
C14 C13 Si1 114.1(3)
C15 C14 C13 120.0(4)
C15 C14 P3 124.2(3)
C13 C14 P3 115.8(3)
C16 C15 C14 119.5(4)
C16 C15 H15 120.2
C14 C15 H15 120.2
C17 C16 C15 120.8(4)
C17 C16 H16 119.6
C15 C16 H16 119.6
C18 C17 C16 119.6(4)
C18 C17 H17 120.2
C16 C17 H17 120.2
C17 C18 C13 121.7(4)
C17 C18 H18 119.2
C13 C18 H18 119.2
C20 C19 C24 119.4(3)
C20 C19 P1 119.6(3)
C24 C19 P1 120.8(3)
C21 C20 C19 119.9(3)
C21 C20 H20 120.1
C19 C20 H20 120.1
C20 C21 C22 120.0(4)
C20 C21 H21 120.0
C22 C21 H21 120.0
C23 C22 C21 120.3(4)
C23 C22 H22 119.8
C21 C22 H22 119.8
C22 C23 C24 120.2(4)
C22 C23 H23 119.9
C24 C23 H23 119.9
C23 C24 C19 120.1(4)
C23 C24 H24 119.9
C19 C24 H24 119.9
C26 C25 C30 118.6(4)
C26 C25 P1 122.5(3)
C30 C25 P1 118.7(3)
C27 C26 C25 120.1(4)
C27 C26 H26 120.0
C25 C26 H26 120.0
C28 C27 C26 120.6(4)
C28 C27 H27 119.7
C26 C27 H27 119.7
C29 C28 C27 119.7(4)
C29 C28 H28 120.1
C27 C28 H28 120.1
C28 C29 C30 120.1(4)
C28 C29 H29 119.9
C30 C29 H29 119.9
C29 C30 C25 120.9(4)
C29 C30 H30 119.5
C25 C30 H30 119.5
C36 C31 C32 117.6(4)
C36 C31 P2 124.9(3)
C32 C31 P2 117.4(3)
C33 C32 C31 121.1(3)
C33 C32 H32 119.4
C31 C32 H32 119.4
C34 C33 C32 120.4(4)
C34 C33 H33 119.8
C32 C33 H33 119.8
C35 C34 C33 119.2(4)
C35 C34 H34 120.4
C33 C34 H34 120.4
C34 C35 C36 120.4(4)
C34 C35 H35 119.8
C36 C35 H35 119.8
C31 C36 C35 121.2(4)
C31 C36 H36 119.4
C35 C36 H36 119.4
C38 C37 C42 117.7(3)
C38 C37 P2 122.2(3)
C42 C37 P2 120.0(3)
C39 C38 C37 121.1(3)
C39 C38 H38 119.4
C37 C38 H38 119.4
C40 C39 C38 120.2(4)
C40 C39 H39 119.9
C38 C39 H39 119.9
C39 C40 C41 119.6(4)
C39 C40 H40 120.2
C41 C40 H40 120.2
C42 C41 C40 120.4(4)
C42 C41 H41 119.8
C40 C41 H41 119.8
C41 C42 C37 120.9(4)
C41 C42 H42 119.5
C37 C42 H42 119.5
C48 C43 C44 118.5(4)
C48 C43 P3 118.4(3)
C44 C43 P3 123.0(3)
C43 C44 C45 120.4(4)
C43 C44 H44 119.8
C45 C44 H44 119.8
C46 C45 C44 120.3(4)
C46 C45 H45 119.9
C44 C45 H45 119.9
C45 C46 C47 120.1(4)
C45 C46 H46 120.0
C47 C46 H46 120.0
C48 C47 C46 119.5(4)
C48 C47 H47 120.2
C46 C47 H47 120.2
C47 C48 C43 121.2(4)
C47 C48 H48 119.4
C43 C48 H48 119.4
C54 C49 C50 118.0(4)
C54 C49 P3 118.5(3)
C50 C49 P3 123.5(3)
C51 C50 C49 120.7(4)
C51 C50 H50 119.6
C49 C50 H50 119.6
C52 C51 C50 120.6(4)
C52 C51 H51 119.7
C50 C51 H51 119.7
C51 C52 C53 119.8(4)
C51 C52 H52 120.1
C53 C52 H52 120.1
C52 C53 C54 120.0(4)
C52 C53 H53 120.0
C54 C53 H53 120.0
C49 C54 C53 120.9(4)
C49 C54 H54 119.6
C53 C54 H54 119.6
C56 C55 C60 113.1(4)
C56 C55 B1 126.2(3)
C60 C55 B1 120.2(3)
F1 C56 C57 114.4(3)
F1 C56 C55 120.8(3)
C57 C56 C55 124.8(4)
F2 C57 C56 121.3(4)
F2 C57 C58 119.7(4)
C56 C57 C58 118.9(4)
F3 C58 C59 120.6(4)
F3 C58 C57 119.9(4)
C59 C58 C57 119.4(4)
F4 C59 C58 119.6(4)
F4 C59 C60 121.1(4)
C58 C59 C60 119.2(4)
F5 C60 C59 115.0(3)
F5 C60 C55 120.6(4)
C59 C60 C55 124.4(4)
C62 C61 C66 112.9(4)
C62 C61 B1 118.5(3)
C66 C61 B1 128.5(4)
F6 C62 C61 120.1(4)
F6 C62 C63 115.1(4)
C61 C62 C63 124.8(4)
F7 C63 C64 120.6(4)
F7 C63 C62 120.7(4)
C64 C63 C62 118.8(4)
F8 C64 C63 120.5(4)
F8 C64 C65 119.9(4)
C63 C64 C65 119.6(4)
F9 C65 C64 120.0(4)
F9 C65 C66 120.6(4)
C64 C65 C66 119.4(4)
F10 C66 C65 114.5(4)
F10 C66 C61 121.4(4)
C65 C66 C61 124.1(4)
C72 C67 C68 113.1(3)
C72 C67 B1 126.3(3)
C68 C67 B1 120.4(4)
F11 C68 C69 116.2(4)
F11 C68 C67 119.5(3)
C69 C68 C67 124.3(4)
F12 C69 C70 120.5(4)
F12 C69 C68 119.9(4)
C70 C69 C68 119.6(4)
F13 C70 C69 121.3(4)
F13 C70 C71 119.2(4)
C69 C70 C71 119.5(4)
F14 C71 C70 120.4(4)
F14 C71 C72 120.3(4)
C70 C71 C72 119.2(4)
F15 C72 C67 120.8(3)
F15 C72 C71 115.0(4)
C67 C72 C71 124.3(4)
C74 C73 C78 118.8(7)
C74 C73 H73 120.6
C78 C73 H73 120.6
C73 C74 C75 121.2(7)
C73 C74 H74 119.4
C75 C74 H74 119.4
C74 C75 C76 119.3(6)
C74 C75 H75 120.3
C76 C75 H75 120.3
C77 C76 C75 121.8(7)
C77 C76 H76 119.1
C75 C76 H76 119.1
C76 C77 C78 117.5(6)
C76 C77 H77 121.2
C78 C77 H77 121.2
C77 C78 C73 121.1(6)
C77 C78 H78 119.5
C73 C78 H78 119.5

loop_
_geom_bond_atom_site_label_1
_geom_bond_atom_site_label_2
_geom_bond_distance
Fe1 N1 2.061(3)
Fe1 P2 2.3160(10)
Fe1 P1 2.3165(11)
Fe1 Si1 2.3188(11)
Fe1 P3 2.3311(11)
P1 C19 1.826(4)
P1 C25 1.833(4)
P1 C2 1.836(3)
P2 C8 1.821(3)
P2 C37 1.837(4)
P2 C31 1.841(4)
P3 C14 1.817(4)
P3 C49 1.830(4)
P3 C43 1.830(4)
Si1 C13 1.883(4)
Si1 C1 1.886(4)
Si1 C7 1.893(3)
N1 N2 1.449(4)
N1 H1 0.96(5)
N1 H2 0.84(6)
N2 B1 1.544(5)
N2 H3 0.84(4)
B1 C67 1.661(5)
B1 C55 1.674(6)
B1 C61 1.680(6)
C1 C6 1.401(5)
C1 C2 1.404(5)
C2 C3 1.394(5)
C3 C4 1.378(5)
C3 H3A 0.9500
C4 C5 1.391(5)
C4 H4 0.9500
C5 C6 1.391(5)
C5 H5 0.9500
C6 H6 0.9500
C7 C12 1.404(5)
C7 C8 1.406(5)
C8 C9 1.397(5)
C9 C10 1.393(5)
C9 H9 0.9500
C10 C11 1.395(5)
C10 H10 0.9500
C11 C12 1.386(5)
C11 H11 0.9500
C12 H12 0.9500
C13 C18 1.395(5)
C13 C14 1.402(5)
C14 C15 1.395(6)
C15 C16 1.391(6)
C15 H15 0.9500
C16 C17 1.372(6)
C16 H16 0.9500
C17 C18 1.371(5)
C17 H17 0.9500
C18 H18 0.9500
C19 C20 1.394(5)
C19 C24 1.397(5)
C20 C21 1.389(5)
C20 H20 0.9500
C21 C22 1.394(6)
C21 H21 0.9500
C22 C23 1.368(6)
C22 H22 0.9500
C23 C24 1.392(5)
C23 H23 0.9500
C24 H24 0.9500
C25 C26 1.395(5)
C25 C30 1.399(5)
C26 C27 1.395(5)
C26 H26 0.9500
C27 C28 1.389(6)
C27 H27 0.9500
C28 C29 1.377(5)
C28 H28 0.9500
C29 C30 1.391(5)
C29 H29 0.9500
C30 H30 0.9500
C31 C36 1.374(5)
C31 C32 1.399(5)
C32 C33 1.378(5)
C32 H32 0.9500
C33 C34 1.376(5)
C33 H33 0.9500
C34 C35 1.375(6)
C34 H34 0.9500
C35 C36 1.389(6)
C35 H35 0.9500
C36 H36 0.9500
C37 C38 1.395(5)
C37 C42 1.404(5)
C38 C39 1.382(5)
C38 H38 0.9500
C39 C40 1.381(5)
C39 H39 0.9500
C40 C41 1.386(5)
C40 H40 0.9500
C41 C42 1.376(5)
C41 H41 0.9500
C42 H42 0.9500
C43 C48 1.390(5)
C43 C44 1.391(5)
C44 C45 1.392(6)
C44 H44 0.9500
C45 C46 1.373(6)
C45 H45 0.9500
C46 C47 1.390(6)
C46 H46 0.9500
C47 C48 1.383(6)
C47 H47 0.9500
C48 H48 0.9500
C49 C54 1.391(6)
C49 C50 1.396(5)
C50 C51 1.385(5)
C50 H50 0.9500
C51 C52 1.370(6)
C51 H51 0.9500
C52 C53 1.379(6)
C52 H52 0.9500
C53 C54 1.392(6)
C53 H53 0.9500
C54 H54 0.9500
C55 C56 1.379(5)
C55 C60 1.389(5)
C56 F1 1.363(4)
C56 C57 1.378(5)
C57 F2 1.351(4)
C57 C58 1.381(6)
C58 F3 1.354(4)
C58 C59 1.361(6)
C59 F4 1.342(4)
C59 C60 1.385(5)
C60 F5 1.352(4)
C61 C62 1.385(5)
C61 C66 1.390(5)
C62 F6 1.355(4)
C62 C63 1.391(5)
C63 F7 1.351(4)
C63 C64 1.366(6)
C64 F8 1.353(5)
C64 C65 1.372(6)
C65 F9 1.349(5)
C65 C66 1.384(6)
C66 F10 1.356(4)
C67 C72 1.384(6)
C67 C68 1.392(5)
C68 F11 1.352(5)
C68 C69 1.384(5)
C69 F12 1.358(5)
C69 C70 1.360(7)
C70 F13 1.354(4)
C70 C71 1.369(6)
C71 F14 1.346(5)
C71 C72 1.391(5)
C72 F15 1.345(5)
C73 C74 1.315(8)
C73 C78 1.407(9)
C73 H73 0.9500
C74 C75 1.339(8)
C74 H74 0.9500
C75 C76 1.379(8)
C75 H75 0.9500
C76 C77 1.333(7)
C76 H76 0.9500
C77 C78 1.355(9)
C77 H77 0.9500
C78 H78 0.9500
